data_4064759
loop_
_publ_author_name
'Liu, Jing-Yu'
'Liu, San-Rong'
'Li, Bai-Xiang'
'Li, Yan-Guo'
'Li, Yue-Sheng'

_publ_section_title
;
 Synthesis and Characterization of Novel Half-Metallocene-Type Group IV
 Complexes Containing Phosphine Oxide--Phenolate Chelating Ligands and
 Their Application to Ethylene Polymerization
;
_journal_issue 15
_journal_name_full Organometallics
_journal_page_first 4052
_journal_page_last 4059
_journal_paper_doi 10.1021/om200317x
_journal_volume 30
_journal_year 2011
_chemical_formula_moiety 'C27 H27 Cl2 O2 P Ti, C7 H8'
_chemical_formula_sum 'C34 H35 Cl2 O2 P Ti'
_chemical_formula_weight 625.39
_chemical_name_systematic ?
_space_group_IT_number 2
_symmetry_cell_setting triclinic
_symmetry_space_group_name_Hall '-P 1'
_symmetry_space_group_name_H-M 'P -1'
_atom_sites_solution_hydrogens geom
_atom_sites_solution_primary direct
_atom_sites_solution_secondary difmap
_audit_creation_method SHELXL-97
_cell_angle_alpha 84.576(1)
_cell_angle_beta 84.480(1)
_cell_angle_gamma 69.257(1)
_cell_formula_units_Z 2
_cell_length_a 10.4659(4)
_cell_length_b 11.4478(5)
_cell_length_c 13.8469(6)
_cell_measurement_reflns_used 5987
_cell_measurement_temperature 296(2)
_cell_measurement_theta_max 26.08
_cell_measurement_theta_min 2.89
_cell_volume 1541.02(11)
_computing_cell_refinement 'Bruker SMART'
_computing_data_collection 'Bruker SMART'
_computing_data_reduction 'Bruker SAINT'
_computing_molecular_graphics 'Bruker SHELXTL'
_computing_publication_material 'Bruker SHELXTL'
_computing_structure_refinement 'SHELXL-97 (Sheldrick, 1997)'
_computing_structure_solution 'SHELXS-97 (Sheldrick, 1990)'
_diffrn_ambient_temperature 296(2)
_diffrn_measured_fraction_theta_full 0.987
_diffrn_measured_fraction_theta_max 0.987
_diffrn_measurement_device_type 'Bruker APEXII CCD'
_diffrn_measurement_method 'phi and omega scans'
_diffrn_radiation_monochromator graphite
_diffrn_radiation_source 'fine-focus sealed tube'
_diffrn_radiation_type MoK\a
_diffrn_radiation_wavelength 0.71073
_diffrn_reflns_av_R_equivalents 0.0134
_diffrn_reflns_av_sigmaI/netI 0.0279
_diffrn_reflns_limit_h_max 12
_diffrn_reflns_limit_h_min -12
_diffrn_reflns_limit_k_max 14
_diffrn_reflns_limit_k_min -11
_diffrn_reflns_limit_l_max 15
_diffrn_reflns_limit_l_min -17
_diffrn_reflns_number 8633
_diffrn_reflns_theta_full 26.08
_diffrn_reflns_theta_max 26.08
_diffrn_reflns_theta_min 1.91
_exptl_absorpt_coefficient_mu 0.533
_exptl_absorpt_correction_T_max 0.9536
_exptl_absorpt_correction_T_min 0.8609
_exptl_absorpt_correction_type multi-scan
_exptl_absorpt_process_details '(SADABS; Sheldrick, 1996)'
_exptl_crystal_colour black
_exptl_crystal_density_diffrn 1.348
_exptl_crystal_density_method 'not measured'
_exptl_crystal_description block
_exptl_crystal_F_000 652
_exptl_crystal_size_max 0.29
_exptl_crystal_size_mid 0.17
_exptl_crystal_size_min 0.09
_refine_diff_density_max 0.377
_refine_diff_density_min -0.266
_refine_diff_density_rms 0.048
_refine_ls_extinction_method none
_refine_ls_goodness_of_fit_ref 1.046
_refine_ls_hydrogen_treatment constr
_refine_ls_matrix_type full
_refine_ls_number_parameters 365
_refine_ls_number_reflns 6027
_refine_ls_number_restraints 0
_refine_ls_restrained_S_all 1.046
_refine_ls_R_factor_all 0.0379
_refine_ls_R_factor_gt 0.0317
_refine_ls_shift/su_max 0.005
_refine_ls_shift/su_mean 0.000
_refine_ls_structure_factor_coef Fsqd
_refine_ls_weighting_details 'calc w=1/[\s^2^(Fo^2^)+(0.0395P)^2^+0.6150P] where P=(Fo^2^+2Fc^2^)/3'
_refine_ls_weighting_scheme calc
_refine_ls_wR_factor_gt 0.0798
_refine_ls_wR_factor_ref 0.0840
_reflns_number_gt 5221
_reflns_number_total 6027
_reflns_threshold_expression >2sigma(I)
_cod_data_source_file om200317x_si_002.cif
_cod_data_source_block lsr2_(2c)
_cod_depositor_comments
;
The following automatic conversions were performed:

'_symmetry_cell_setting' value 'Triclinic' changed to 'triclinic'
according to /home/saulius/struct/CIF-dictionaries/cif_core.dic
dictionary named 'cif_core.dic' version 2.4.1 from 2010-06-29.

Automatic conversion script
Id: cif_fix_values 1715 2011-07-08 13:25:40Z adriana 
;
_cod_database_code 4064759

loop_
_symmetry_equiv_pos_as_xyz
'x, y, z'
'-x, -y, -z'

loop_
_atom_site_label
_atom_site_type_symbol
_atom_site_fract_x
_atom_site_fract_y
_atom_site_fract_z
_atom_site_U_iso_or_equiv
_atom_site_adp_type
_atom_site_occupancy
_atom_site_symmetry_multiplicity
_atom_site_calc_flag
_atom_site_refinement_flags
Ti1 Ti 0.54996(3) 0.80321(3) 0.35396(2) 0.01984(9) Uani 1 1 d .
P1 P 0.27258(4) 1.02278(4) 0.28881(3) 0.02043(11) Uani 1 1 d .
Cl1 Cl 0.73916(5) 0.67206(4) 0.26287(3) 0.03266(12) Uani 1 1 d .
Cl2 Cl 0.68062(4) 0.93493(4) 0.35036(3) 0.02970(11) Uani 1 1 d .
O1 O 0.39661(12) 0.97497(10) 0.34970(8) 0.0230(3) Uani 1 1 d .
O2 O 0.44184(11) 0.76741(10) 0.26633(8) 0.0213(2) Uani 1 1 d .
C1 C 0.6593(2) 0.69761(18) 0.49477(13) 0.0321(4) Uani 1 1 d .
H1 H 0.7530 0.6782 0.4977 0.038 Uiso 1 1 calc R
C2 C 0.5957(2) 0.62266(17) 0.45884(13) 0.0315(4) Uani 1 1 d .
H2 H 0.6401 0.5449 0.4336 0.038 Uiso 1 1 calc R
C3 C 0.4536(2) 0.68554(17) 0.46763(13) 0.0298(4) Uani 1 1 d .
H3 H 0.3872 0.6569 0.4494 0.036 Uiso 1 1 calc R
C4 C 0.4298(2) 0.79924(18) 0.50879(13) 0.0301(4) Uani 1 1 d .
H4 H 0.3444 0.8593 0.5226 0.036 Uiso 1 1 calc R
C5 C 0.5556(2) 0.80737(18) 0.52559(13) 0.0311(4) Uani 1 1 d .
H5 H 0.5688 0.8735 0.5524 0.037 Uiso 1 1 calc R
C6 C 0.14167(17) 1.14873(16) 0.34798(13) 0.0241(4) Uani 1 1 d .
C7 C 0.0841(2) 1.12527(19) 0.43857(15) 0.0412(5) Uani 1 1 d .
H7 H 0.1085 1.0437 0.4661 0.049 Uiso 1 1 calc R
C8 C -0.0096(2) 1.2222(2) 0.48848(16) 0.0500(6) Uani 1 1 d .
H8 H -0.0483 1.2057 0.5492 0.060 Uiso 1 1 calc R
C9 C -0.0452(2) 1.3427(2) 0.44826(16) 0.0427(5) Uani 1 1 d .
H9 H -0.1081 1.4078 0.4819 0.051 Uiso 1 1 calc R
C10 C 0.0113(2) 1.36780(19) 0.35889(16) 0.0410(5) Uani 1 1 d .
H10 H -0.0131 1.4498 0.3322 0.049 Uiso 1 1 calc R
C11 C 0.1049(2) 1.27107(17) 0.30802(15) 0.0329(4) Uani 1 1 d .
H11 H 0.1430 1.2882 0.2473 0.039 Uiso 1 1 calc R
C12 C 0.31280(18) 1.08203(15) 0.16994(12) 0.0230(4) Uani 1 1 d .
C13 C 0.43562(19) 1.10352(17) 0.14883(14) 0.0288(4) Uani 1 1 d .
H13 H 0.4984 1.0862 0.1961 0.035 Uiso 1 1 calc R
C14 C 0.4635(2) 1.15098(18) 0.05666(15) 0.0356(4) Uani 1 1 d .
H14 H 0.5455 1.1652 0.0422 0.043 Uiso 1 1 calc R
C15 C 0.3712(2) 1.17728(18) -0.01364(14) 0.0357(5) Uani 1 1 d .
H15 H 0.3912 1.2088 -0.0753 0.043 Uiso 1 1 calc R
C16 C 0.2485(2) 1.15690(19) 0.00742(14) 0.0369(5) Uani 1 1 d .
H16 H 0.1857 1.1756 -0.0399 0.044 Uiso 1 1 calc R
C17 C 0.2194(2) 1.10882(18) 0.09867(14) 0.0321(4) Uani 1 1 d .
H17 H 0.1373 1.0943 0.1126 0.038 Uiso 1 1 calc R
C18 C 0.20948(18) 0.90053(16) 0.27492(12) 0.0229(4) Uani 1 1 d .
C19 C 0.30977(17) 0.78201(15) 0.25889(12) 0.0212(3) Uani 1 1 d .
C20 C 0.26971(19) 0.68376(16) 0.23313(12) 0.0251(4) Uani 1 1 d .
C21 C 0.1299(2) 0.70888(18) 0.23228(13) 0.0307(4) Uani 1 1 d .
H21 H 0.1009 0.6446 0.2187 0.037 Uiso 1 1 calc R
C22 C 0.03093(19) 0.82426(19) 0.25047(14) 0.0323(4) Uani 1 1 d .
H22 H -0.0615 0.8357 0.2495 0.039 Uiso 1 1 calc R
C23 C 0.07042(18) 0.92156(17) 0.26999(13) 0.0285(4) Uani 1 1 d .
H23 H 0.0054 1.0003 0.2798 0.034 Uiso 1 1 calc R
C24 C 0.3749(2) 0.55733(17) 0.20327(14) 0.0297(4) Uani 1 1 d .
C25 C 0.4718(2) 0.57964(19) 0.11976(15) 0.0396(5) Uani 1 1 d .
H25A H 0.5227 0.6263 0.1414 0.059 Uiso 1 1 calc R
H25B H 0.4197 0.6260 0.0665 0.059 Uiso 1 1 calc R
H25C H 0.5340 0.5006 0.0989 0.059 Uiso 1 1 calc R
C26 C 0.4577(2) 0.48628(18) 0.28862(15) 0.0424(5) Uani 1 1 d .
H26A H 0.5150 0.4042 0.2705 0.064 Uiso 1 1 calc R
H26B H 0.3965 0.4791 0.3433 0.064 Uiso 1 1 calc R
H26C H 0.5138 0.5308 0.3058 0.064 Uiso 1 1 calc R
C27 C 0.3044(3) 0.4742(2) 0.1678(2) 0.0547(7) Uani 1 1 d .
H27A H 0.3723 0.3978 0.1471 0.082 Uiso 1 1 calc R
H27B H 0.2508 0.5173 0.1143 0.082 Uiso 1 1 calc R
H27C H 0.2457 0.4554 0.2199 0.082 Uiso 1 1 calc R
C28 C 0.8593(2) 0.3189(2) 0.10264(16) 0.0384(5) Uani 1 1 d .
C29 C 0.8025(2) 0.2898(2) 0.19212(16) 0.0437(5) Uani 1 1 d .
H29 H 0.7887 0.3424 0.2423 0.052 Uiso 1 1 calc R
C30 C 0.7662(2) 0.1853(2) 0.20853(18) 0.0487(6) Uani 1 1 d .
H30 H 0.7280 0.1682 0.2692 0.058 Uiso 1 1 calc R
C31 C 0.7858(2) 0.1064(2) 0.1362(2) 0.0510(6) Uani 1 1 d .
H31 H 0.7617 0.0353 0.1476 0.061 Uiso 1 1 calc R
C32 C 0.8413(2) 0.1328(2) 0.0466(2) 0.0526(6) Uani 1 1 d .
H32 H 0.8549 0.0793 -0.0029 0.063 Uiso 1 1 calc R
C33 C 0.8772(2) 0.2385(2) 0.02940(16) 0.0431(5) Uani 1 1 d .
H33 H 0.9137 0.2559 -0.0319 0.052 Uiso 1 1 calc R
C34 C 0.9007(3) 0.4320(2) 0.0852(2) 0.0593(7) Uani 1 1 d .
H34A H 0.8257 0.5015 0.0608 0.089 Uiso 1 1 calc R
H34B H 0.9779 0.4152 0.0385 0.089 Uiso 1 1 calc R
H34C H 0.9250 0.4517 0.1451 0.089 Uiso 1 1 calc R

loop_
_atom_site_aniso_label
_atom_site_aniso_U_11
_atom_site_aniso_U_22
_atom_site_aniso_U_33
_atom_site_aniso_U_23
_atom_site_aniso_U_13
_atom_site_aniso_U_12
Ti1 0.01976(16) 0.01782(16) 0.02033(16) -0.00017(11) -0.00252(12) -0.00454(12)
P1 0.0198(2) 0.0171(2) 0.0230(2) -0.00072(16) -0.00232(17) -0.00456(17)
Cl1 0.0247(2) 0.0322(2) 0.0349(3) -0.00885(19) 0.00012(18) -0.00114(18)
Cl2 0.0237(2) 0.0283(2) 0.0382(3) -0.00274(18) 0.00024(18) -0.01089(18)
O1 0.0225(6) 0.0185(6) 0.0266(6) -0.0018(5) -0.0045(5) -0.0046(5)
O2 0.0207(6) 0.0205(6) 0.0220(6) -0.0020(5) -0.0028(5) -0.0057(5)
C1 0.0351(11) 0.0333(10) 0.0260(10) 0.0077(8) -0.0121(8) -0.0095(8)
C2 0.0439(12) 0.0211(9) 0.0264(9) 0.0044(7) -0.0072(8) -0.0078(8)
C3 0.0397(11) 0.0306(10) 0.0233(9) 0.0058(7) -0.0038(8) -0.0188(8)
C4 0.0353(10) 0.0311(10) 0.0214(9) 0.0017(7) 0.0010(8) -0.0098(8)
C5 0.0444(11) 0.0300(10) 0.0213(9) 0.0009(7) -0.0072(8) -0.0152(9)
C6 0.0209(9) 0.0222(9) 0.0269(9) -0.0043(7) -0.0035(7) -0.0033(7)
C7 0.0446(12) 0.0305(11) 0.0350(11) 0.0012(9) 0.0055(9) 0.0005(9)
C8 0.0504(14) 0.0487(14) 0.0347(12) -0.0046(10) 0.0119(10) -0.0006(11)
C9 0.0343(11) 0.0372(12) 0.0450(12) -0.0161(10) -0.0023(9) 0.0049(9)
C10 0.0434(12) 0.0230(10) 0.0474(13) -0.0031(9) -0.0060(10) 0.0007(9)
C11 0.0358(11) 0.0243(9) 0.0341(10) -0.0018(8) -0.0002(8) -0.0055(8)
C12 0.0270(9) 0.0172(8) 0.0232(9) -0.0022(7) -0.0011(7) -0.0056(7)
C13 0.0286(10) 0.0279(9) 0.0303(10) 0.0025(7) -0.0040(8) -0.0108(8)
C14 0.0355(11) 0.0339(10) 0.0376(11) 0.0039(8) 0.0021(9) -0.0151(9)
C15 0.0493(13) 0.0314(10) 0.0255(10) 0.0036(8) -0.0006(9) -0.0147(9)
C16 0.0450(12) 0.0390(11) 0.0283(10) 0.0034(8) -0.0115(9) -0.0156(9)
C17 0.0336(10) 0.0345(10) 0.0297(10) 0.0016(8) -0.0051(8) -0.0140(8)
C18 0.0249(9) 0.0219(8) 0.0226(8) -0.0004(7) -0.0021(7) -0.0089(7)
C19 0.0238(9) 0.0226(8) 0.0174(8) 0.0015(6) -0.0019(6) -0.0089(7)
C20 0.0313(10) 0.0235(9) 0.0221(9) -0.0004(7) -0.0017(7) -0.0117(7)
C21 0.0350(11) 0.0340(10) 0.0306(10) -0.0030(8) -0.0012(8) -0.0214(9)
C22 0.0231(9) 0.0413(11) 0.0365(11) -0.0047(9) -0.0001(8) -0.0158(8)
C23 0.0231(9) 0.0294(10) 0.0315(10) -0.0040(8) 0.0002(7) -0.0074(7)
C24 0.0375(11) 0.0225(9) 0.0312(10) -0.0048(7) -0.0038(8) -0.0119(8)
C25 0.0523(13) 0.0324(11) 0.0305(10) -0.0095(8) 0.0057(9) -0.0106(9)
C26 0.0579(14) 0.0245(10) 0.0363(11) -0.0005(8) -0.0041(10) -0.0041(9)
C27 0.0531(15) 0.0335(12) 0.0844(19) -0.0218(12) -0.0082(13) -0.0180(11)
C28 0.0313(11) 0.0377(11) 0.0440(12) -0.0017(9) -0.0019(9) -0.0096(9)
C29 0.0354(12) 0.0506(13) 0.0415(12) -0.0065(10) -0.0001(9) -0.0102(10)
C30 0.0348(12) 0.0550(14) 0.0520(14) 0.0115(11) -0.0045(10) -0.0136(11)
C31 0.0366(12) 0.0424(13) 0.0739(18) 0.0065(12) -0.0144(12) -0.0135(10)
C32 0.0421(13) 0.0503(14) 0.0671(17) -0.0197(12) -0.0123(12) -0.0120(11)
C33 0.0348(12) 0.0540(14) 0.0383(12) -0.0044(10) -0.0044(9) -0.0121(10)
C34 0.0684(18) 0.0535(15) 0.0617(16) -0.0054(12) 0.0051(14) -0.0302(14)

loop_
_atom_type_symbol
_atom_type_description
_atom_type_scat_dispersion_real
_atom_type_scat_dispersion_imag
_atom_type_scat_source
C C 0.0033 0.0016 'International Tables Vol C Tables 4.2.6.8 and 6.1.1.4'
H H 0.0000 0.0000 'International Tables Vol C Tables 4.2.6.8 and 6.1.1.4'
O O 0.0106 0.0060 'International Tables Vol C Tables 4.2.6.8 and 6.1.1.4'
Cl Cl 0.1484 0.1585 'International Tables Vol C Tables 4.2.6.8 and 6.1.1.4'
P P 0.1023 0.0942 'International Tables Vol C Tables 4.2.6.8 and 6.1.1.4'
Ti Ti 0.2776 0.4457 'International Tables Vol C Tables 4.2.6.8 and 6.1.1.4'

loop_
_geom_angle_atom_site_label_1
_geom_angle_atom_site_label_2
_geom_angle_atom_site_label_3
_geom_angle
O2 Ti1 O1 82.67(5)
O2 Ti1 C2 99.47(6)
O1 Ti1 C2 134.36(6)
O2 Ti1 Cl1 85.55(4)
O1 Ti1 Cl1 143.23(4)
C2 Ti1 Cl1 81.91(5)
O2 Ti1 C3 83.48(6)
O1 Ti1 C3 101.89(6)
C2 Ti1 C3 34.73(7)
Cl1 Ti1 C3 111.21(5)
O2 Ti1 C1 134.24(6)
O1 Ti1 C1 125.07(6)
C2 Ti1 C1 34.78(7)
Cl1 Ti1 C1 87.26(5)
C3 Ti1 C1 57.58(7)
O2 Ti1 Cl2 136.11(4)
O1 Ti1 Cl2 79.89(4)
C2 Ti1 Cl2 121.33(5)
Cl1 Ti1 Cl2 84.955(19)
C3 Ti1 Cl2 139.49(5)
C1 Ti1 Cl2 87.90(5)
O2 Ti1 C4 104.37(6)
O1 Ti1 C4 77.87(6)
C2 Ti1 C4 57.27(7)
Cl1 Ti1 C4 138.89(5)
C3 Ti1 C4 34.37(6)
C1 Ti1 C4 57.03(7)
Cl2 Ti1 C4 110.74(5)
O2 Ti1 C5 137.81(6)
O1 Ti1 C5 90.62(6)
C2 Ti1 C5 57.46(7)
Cl1 Ti1 C5 120.43(5)
C3 Ti1 C5 57.17(7)
C1 Ti1 C5 34.50(7)
Cl2 Ti1 C5 82.46(5)
C4 Ti1 C5 34.00(7)
O1 P1 C18 110.51(7)
O1 P1 C12 111.86(8)
C18 P1 C12 107.85(8)
O1 P1 C6 108.86(7)
C18 P1 C6 109.93(8)
C12 P1 C6 107.78(8)
P1 O1 Ti1 129.18(7)
C19 O2 Ti1 138.44(10)
C2 C1 C5 107.78(18)
C2 C1 Ti1 71.78(10)
C5 C1 Ti1 73.80(10)
C2 C1 H1 126.1
C5 C1 H1 126.1
Ti1 C1 H1 120.1
C3 C2 C1 108.12(17)
C3 C2 Ti1 73.37(10)
C1 C2 Ti1 73.44(10)
C3 C2 H2 125.9
C1 C2 H2 125.9
Ti1 C2 H2 119.1
C4 C3 C2 107.69(17)
C4 C3 Ti1 73.79(10)
C2 C3 Ti1 71.90(10)
C4 C3 H3 126.2
C2 C3 H3 126.2
Ti1 C3 H3 120.0
C5 C4 C3 108.62(17)
C5 C4 Ti1 73.17(11)
C3 C4 Ti1 71.84(10)
C5 C4 H4 125.7
C3 C4 H4 125.7
Ti1 C4 H4 121.0
C4 C5 C1 107.80(17)
C4 C5 Ti1 72.83(10)
C1 C5 Ti1 71.70(10)
C4 C5 H5 126.1
C1 C5 H5 126.1
Ti1 C5 H5 121.1
C7 C6 C11 119.11(17)
C7 C6 P1 119.51(14)
C11 C6 P1 121.17(14)
C8 C7 C6 120.52(19)
C8 C7 H7 119.7
C6 C7 H7 119.7
C9 C8 C7 119.9(2)
C9 C8 H8 120.1
C7 C8 H8 120.1
C10 C9 C8 120.45(19)
C10 C9 H9 119.8
C8 C9 H9 119.8
C9 C10 C11 120.12(19)
C9 C10 H10 119.9
C11 C10 H10 119.9
C10 C11 C6 119.94(19)
C10 C11 H11 120.0
C6 C11 H11 120.0
C13 C12 C17 119.85(16)
C13 C12 P1 120.45(14)
C17 C12 P1 119.70(14)
C14 C13 C12 119.30(18)
C14 C13 H13 120.4
C12 C13 H13 120.4
C15 C14 C13 120.80(18)
C15 C14 H14 119.6
C13 C14 H14 119.6
C14 C15 C16 120.01(18)
C14 C15 H15 120.0
C16 C15 H15 120.0
C17 C16 C15 120.04(19)
C17 C16 H16 120.0
C15 C16 H16 120.0
C16 C17 C12 120.01(18)
C16 C17 H17 120.0
C12 C17 H17 120.0
C23 C18 C19 121.24(16)
C23 C18 P1 122.63(13)
C19 C18 P1 115.82(13)
O2 C19 C18 118.26(15)
O2 C19 C20 122.04(15)
C18 C19 C20 119.67(16)
C21 C20 C19 116.47(16)
C21 C20 C24 121.33(16)
C19 C20 C24 122.15(16)
C22 C21 C20 123.85(17)
C22 C21 H21 118.1
C20 C21 H21 118.1
C23 C22 C21 119.52(17)
C23 C22 H22 120.2
C21 C22 H22 120.2
C22 C23 C18 119.07(17)
C22 C23 H23 120.5
C18 C23 H23 120.5
C26 C24 C25 109.38(17)
C26 C24 C27 107.91(17)
C25 C24 C27 107.58(17)
C26 C24 C20 111.00(15)
C25 C24 C20 109.62(15)
C27 C24 C20 111.26(17)
C24 C25 H25A 109.5
C24 C25 H25B 109.5
H25A C25 H25B 109.5
C24 C25 H25C 109.5
H25A C25 H25C 109.5
H25B C25 H25C 109.5
C24 C26 H26A 109.5
C24 C26 H26B 109.5
H26A C26 H26B 109.5
C24 C26 H26C 109.5
H26A C26 H26C 109.5
H26B C26 H26C 109.5
C24 C27 H27A 109.5
C24 C27 H27B 109.5
H27A C27 H27B 109.5
C24 C27 H27C 109.5
H27A C27 H27C 109.5
H27B C27 H27C 109.5
C29 C28 C33 117.4(2)
C29 C28 C34 121.6(2)
C33 C28 C34 121.0(2)
C30 C29 C28 121.7(2)
C30 C29 H29 119.2
C28 C29 H29 119.2
C31 C30 C29 120.3(2)
C31 C30 H30 119.8
C29 C30 H30 119.8
C30 C31 C32 119.5(2)
C30 C31 H31 120.2
C32 C31 H31 120.2
C31 C32 C33 120.4(2)
C31 C32 H32 119.8
C33 C32 H32 119.8
C32 C33 C28 120.7(2)
C32 C33 H33 119.6
C28 C33 H33 119.6
C28 C34 H34A 109.5
C28 C34 H34B 109.5
H34A C34 H34B 109.5
C28 C34 H34C 109.5
H34A C34 H34C 109.5
H34B C34 H34C 109.5

loop_
_geom_bond_atom_site_label_1
_geom_bond_atom_site_label_2
_geom_bond_distance
Ti1 O2 1.8993(12)
Ti1 O1 2.0509(12)
Ti1 C2 2.3400(18)
Ti1 Cl1 2.3531(5)
Ti1 C3 2.3589(18)
Ti1 C1 2.3614(18)
Ti1 Cl2 2.3620(5)
Ti1 C4 2.3839(18)
Ti1 C5 2.3884(18)
P1 O1 1.5217(12)
P1 C18 1.7782(17)
P1 C12 1.7901(17)
P1 C6 1.7987(17)
O2 C19 1.345(2)
C1 C2 1.405(3)
C1 C5 1.409(3)
C1 H1 0.9300
C2 C3 1.403(3)
C2 H2 0.9300
C3 C4 1.402(3)
C3 H3 0.9300
C4 C5 1.395(3)
C4 H4 0.9300
C5 H5 0.9300
C6 C7 1.384(3)
C6 C11 1.389(3)
C7 C8 1.383(3)
C7 H7 0.9300
C8 C9 1.372(3)
C8 H8 0.9300
C9 C10 1.370(3)
C9 H9 0.9300
C10 C11 1.389(3)
C10 H10 0.9300
C11 H11 0.9300
C12 C13 1.392(2)
C12 C17 1.393(3)
C13 C14 1.385(3)
C13 H13 0.9300
C14 C15 1.375(3)
C14 H14 0.9300
C15 C16 1.384(3)
C15 H15 0.9300
C16 C17 1.381(3)
C16 H16 0.9300
C17 H17 0.9300
C18 C23 1.396(2)
C18 C19 1.412(2)
C19 C20 1.417(2)
C20 C21 1.389(3)
C20 C24 1.541(2)
C21 C22 1.387(3)
C21 H21 0.9300
C22 C23 1.374(3)
C22 H22 0.9300
C23 H23 0.9300
C24 C26 1.525(3)
C24 C25 1.527(3)
C24 C27 1.532(3)
C25 H25A 0.9600
C25 H25B 0.9600
C25 H25C 0.9600
C26 H26A 0.9600
C26 H26B 0.9600
C26 H26C 0.9600
C27 H27A 0.9600
C27 H27B 0.9600
C27 H27C 0.9600
C28 C29 1.386(3)
C28 C33 1.389(3)
C28 C34 1.496(3)
C29 C30 1.372(3)
C29 H29 0.9300
C30 C31 1.364(4)
C30 H30 0.9300
C31 C32 1.373(4)
C31 H31 0.9300
C32 C33 1.382(3)
C32 H32 0.9300
C33 H33 0.9300
C34 H34A 0.9600
C34 H34B 0.9600
C34 H34C 0.9600
